data_2203037
loop_
_publ_author_name
'Shan Gao'
'Jian-Rong Li'
'Ji-Wei Liu'
'Chang-Sheng Gu'
'Li-Hua Huo'

_publ_section_title
;
 Tetraaqua[(3-carboxyphenoxy)acetato]nickel(II)
;
_journal_issue 1
_journal_name_full 'Acta Crystallographica Section E'
_journal_page_first m22
_journal_page_last m23
_journal_paper_doi 10.1107/S1600536803027442
_journal_volume 60
_journal_year 2004
_chemical_formula_iupac '[Ni (C9 H7 O5)2 (H2 O)4]'
_chemical_formula_moiety 'C18 H22 Ni O14'
_chemical_formula_sum 'C18 H22 Ni O14'
_chemical_formula_weight 521.07
_chemical_name_systematic
;
Tetraaqua[(3-carboxyphenoxy)acetato]nickel(II)
;
_space_group_IT_number 2
_symmetry_cell_setting triclinic
_symmetry_space_group_name_Hall '-P 1'
_symmetry_space_group_name_H-M 'P -1'
_atom_sites_solution_hydrogens geom
_atom_sites_solution_primary direct
_atom_sites_solution_secondary difmap
_cell_angle_alpha 96.94(3)
_cell_angle_beta 94.82(3)
_cell_angle_gamma 97.91(3)
_cell_formula_units_Z 1
_cell_length_a 4.9412(10)
_cell_length_b 5.7963(12)
_cell_length_c 18.362(4)
_cell_measurement_reflns_used 5791
_cell_measurement_temperature 293(2)
_cell_measurement_theta_max 27.52
_cell_measurement_theta_min 3.37
_cell_volume 514.4(2)
_computing_cell_refinement RAPID-AUTO
_computing_data_collection 'RAPID-AUTO (Rigaku Corporation, 1998)'
_computing_data_reduction 'CrystalStructure (Rigaku/MSC, 2002)'
_computing_molecular_graphics SHELXL97
_computing_publication_material SHELXL97
_computing_structure_refinement 'SHELXL97 (Sheldrick, 1997)'
_computing_structure_solution 'SHELXS97 (Sheldrick, 1990)'
_diffrn_ambient_temperature 293(2)
_diffrn_detector_area_resol_mean 10.000
_diffrn_measured_fraction_theta_full 0.963
_diffrn_measured_fraction_theta_max 0.963
_diffrn_measurement_device_type 'Rigaku R-AXIS RAPID'
_diffrn_measurement_method \w
_diffrn_radiation_monochromator graphite
_diffrn_radiation_source 'fine-focus sealed tube'
_diffrn_radiation_type MoK\a
_diffrn_radiation_wavelength 0.71073
_diffrn_reflns_av_R_equivalents 0.0139
_diffrn_reflns_av_sigmaI/netI 0.0205
_diffrn_reflns_limit_h_max 6
_diffrn_reflns_limit_h_min -5
_diffrn_reflns_limit_k_max 7
_diffrn_reflns_limit_k_min -7
_diffrn_reflns_limit_l_max 22
_diffrn_reflns_limit_l_min -23
_diffrn_reflns_number 3641
_diffrn_reflns_theta_full 27.49
_diffrn_reflns_theta_max 27.49
_diffrn_reflns_theta_min 3.37
_diffrn_standards_interval_count 0
_diffrn_standards_interval_time 0
_diffrn_standards_number 0
_exptl_absorpt_coefficient_mu 1.020
_exptl_absorpt_correction_T_max 0.735
_exptl_absorpt_correction_T_min 0.721
_exptl_absorpt_correction_type multi-scan
_exptl_absorpt_process_details '(ABSCOR; Higashi, 1995)'
_exptl_crystal_colour Green
_exptl_crystal_density_diffrn 1.682
_exptl_crystal_density_method 'not measured'
_exptl_crystal_description Prism
_exptl_crystal_F_000 270
_exptl_crystal_size_max 0.32
_exptl_crystal_size_mid 0.30
_exptl_crystal_size_min 0.30
_refine_diff_density_max 0.422
_refine_diff_density_min -0.399
_refine_ls_extinction_method none
_refine_ls_goodness_of_fit_ref 1.049
_refine_ls_hydrogen_treatment mixed
_refine_ls_matrix_type full
_refine_ls_number_parameters 159
_refine_ls_number_reflns 2294
_refine_ls_number_restraints 0
_refine_ls_restrained_S_all 1.049
_refine_ls_R_factor_all 0.0378
_refine_ls_R_factor_gt 0.0337
_refine_ls_shift/su_max 0.000
_refine_ls_shift/su_mean 0.000
_refine_ls_structure_factor_coef Fsqd
_refine_ls_weighting_details 'w = 1/[\s^2^(Fo^2^)+(0.0498P)^2^+0.1735P] where P = (Fo^2^+2Fc^2^)/3'
_refine_ls_weighting_scheme calc
_refine_ls_wR_factor_gt 0.0821
_refine_ls_wR_factor_ref 0.0840
_reflns_number_gt 2076
_reflns_number_total 2294
_reflns_threshold_expression I>2\s(I)
_cod_data_source_file br6128.cif
_cod_data_source_block I
_cod_depositor_comments
;
The following automatic conversions were performed:
'_symmetry_cell_setting' value 'Triclinic' changed to 'triclinic'
according to '/home/saulius/struct/CIF-dictionaries/cif_core.dic'
dictionary named 'cif_core.dic' version 2.4.1 from
2010-06-29.

'_exptl_absorpt_correction_type' value 'Multi-scan' changed
to 'multi-scan' according to
'/home/saulius/struct/CIF-dictionaries/cif_core.dic' dictionary named
'cif_core.dic' version 2.4.1 from 2010-06-29.

'_geom_angle_publ_flag'
value 'Yes' changed to 'yes' according to
'/home/saulius/struct/CIF-dictionaries/cif_core.dic' dictionary named
'cif_core.dic' version 2.4.1 from 2010-06-29 (5
times).

'_geom_bond_publ_flag' value 'Yes' changed to 'yes' according to
'/home/saulius/struct/CIF-dictionaries/cif_core.dic' dictionary named
'cif_core.dic' version 2.4.1 from 2010-06-29 (3
times).

'_geom_hbond_publ_flag' value 'Yes' changed to 'yes' according to
'/home/saulius/struct/CIF-dictionaries/cif_core.dic' dictionary named
'cif_core.dic' version 2.4.1 from 2010-06-29 (6 times).

Automatic conversion script
Id: cif_fix_enum 1527 2010-12-29 10:47:43Z saulius 

The following automatic conversions were performed:

'_symmetry_cell_setting' value 'Triclinic' changed to 'triclinic'
according to /home/saulius/struct/CIF-dictionaries/cif_core.dic
dictionary named 'cif_core.dic' version 2.4.1 from
2010-06-29.

'_exptl_absorpt_correction_type' value 'Multi-scan'
changed to 'multi-scan' according to
/home/saulius/struct/CIF-dictionaries/cif_core.dic dictionary named
'cif_core.dic' version 2.4.1 from 2010-06-29.

'_geom_bond_publ_flag'
value 'Yes' changed to 'yes' according to
/home/saulius/struct/CIF-dictionaries/cif_core.dic dictionary named
'cif_core.dic' version 2.4.1 from 2010-06-29 (3
times).

'_geom_angle_publ_flag' value 'Yes' changed to 'yes'
according to /home/saulius/struct/CIF-dictionaries/cif_core.dic
dictionary named 'cif_core.dic' version 2.4.1 from 2010-06-29 (5
times).

'_geom_hbond_publ_flag' value 'Yes' changed to 'yes'
according to /home/saulius/struct/CIF-dictionaries/cif_core.dic
dictionary named 'cif_core.dic' version 2.4.1 from 2010-06-29 (6
times).

Automatic conversion script
Id: cif_fix_values 1715 2011-07-08 13:25:40Z adriana 
;
_cod_original_cell_volume 514.36(18)
_cod_database_code 2203037
_cod_database_fobs_code 2203037

loop_
_symmetry_equiv_pos_as_xyz
'x, y, z'
'-x, -y, -z'

loop_
_atom_site_label
_atom_site_fract_x
_atom_site_fract_y
_atom_site_fract_z
_atom_site_U_iso_or_equiv
_atom_site_adp_type
_atom_site_calc_flag
_atom_site_refinement_flags
_atom_site_occupancy
_atom_site_type_symbol
Ni1 1.5000 1.0000 0.5000 0.02405(12) Uani d S 1 Ni
O1W 1.2304(3) 0.7002(2) 0.49699(8) 0.0322(3) Uani d . 1 O
H11A 1.2628 0.6392 0.5342 0.048 Uiso calc R 1 H
O2W 1.7319(3) 0.8164(2) 0.42990(8) 0.0313(3) Uani d . 1 O
H12A 1.6502 0.6831 0.4163 0.047 Uiso calc R 1 H
O1 1.2548(3) 1.0770(2) 0.41237(8) 0.0318(3) Uani d . 1 O
O2 1.5293(3) 1.3674(2) 0.37313(8) 0.0329(3) Uani d . 1 O
O3 0.8983(3) 1.0266(3) 0.29526(8) 0.0343(3) Uani d . 1 O
O4 0.6974(4) 1.4407(3) 0.07318(10) 0.0536(5) Uani d . 1 O
O5 0.2958(4) 1.2462(4) 0.01941(10) 0.0586(5) Uani d . 1 O
H10 0.3133 1.3507 -0.0070 0.088 Uiso calc R 1 H
C1 1.3135(4) 1.2225(3) 0.36852(10) 0.0253(4) Uani d . 1 C
C2 1.1051(4) 1.2272(3) 0.30301(11) 0.0302(4) Uani d . 1 C
H2A 1.0214 1.3690 0.3102 0.036 Uiso calc R 1 H
H2B 1.1971 1.2287 0.2584 0.036 Uiso calc R 1 H
C3 0.7030(4) 1.0007(4) 0.23570(11) 0.0309(4) Uani d . 1 C
C4 0.4999(5) 0.8061(4) 0.22945(13) 0.0388(5) Uani d . 1 C
H4 0.5025 0.7013 0.2640 0.047 Uiso calc R 1 H
C5 0.2924(5) 0.7685(4) 0.17125(14) 0.0461(6) Uani d . 1 C
H5 0.1552 0.6393 0.1675 0.055 Uiso calc R 1 H
C6 0.2881(5) 0.9216(4) 0.11891(13) 0.0417(5) Uani d . 1 C
H6 0.1491 0.8959 0.0801 0.050 Uiso calc R 1 H
C7 0.4925(4) 1.1126(4) 0.12507(11) 0.0347(4) Uani d . 1 C
C8 0.7013(4) 1.1546(4) 0.18354(11) 0.0337(4) Uani d . 1 C
H8 0.8375 1.2845 0.1874 0.040 Uiso calc R 1 H
C9 0.4992(4) 1.2794(4) 0.06947(12) 0.0388(5) Uani d . 1 C
H12B 1.820(6) 0.877(5) 0.4068(16) 0.052(9) Uiso d . 1 H
H11B 1.084(7) 0.718(6) 0.4918(18) 0.064(10) Uiso d . 1 H

loop_
_atom_site_aniso_label
_atom_site_aniso_U_11
_atom_site_aniso_U_22
_atom_site_aniso_U_33
_atom_site_aniso_U_12
_atom_site_aniso_U_13
_atom_site_aniso_U_23
Ni1 0.02022(17) 0.02399(18) 0.02660(19) -0.00224(11) -0.00345(12) 0.00844(12)
O1W 0.0247(7) 0.0296(7) 0.0408(9) -0.0026(5) -0.0050(6) 0.0120(6)
O2W 0.0290(7) 0.0290(7) 0.0346(8) -0.0034(5) 0.0043(6) 0.0067(6)
O1 0.0256(7) 0.0373(7) 0.0314(7) -0.0034(5) -0.0056(5) 0.0155(6)
O2 0.0308(7) 0.0322(7) 0.0328(8) -0.0053(5) -0.0025(6) 0.0085(6)
O3 0.0285(7) 0.0417(8) 0.0303(7) -0.0054(6) -0.0073(5) 0.0150(6)
O4 0.0461(9) 0.0661(11) 0.0452(10) -0.0081(8) -0.0139(8) 0.0256(8)
O5 0.0494(10) 0.0783(13) 0.0444(10) -0.0061(9) -0.0207(8) 0.0290(9)
C1 0.0247(8) 0.0273(8) 0.0238(9) 0.0039(7) -0.0006(7) 0.0049(7)
C2 0.0264(9) 0.0341(10) 0.0298(10) -0.0008(7) -0.0029(7) 0.0133(8)
C3 0.0253(9) 0.0404(10) 0.0255(10) 0.0018(8) -0.0029(7) 0.0063(8)
C4 0.0373(11) 0.0407(11) 0.0358(11) -0.0026(9) -0.0047(9) 0.0105(9)
C5 0.0402(12) 0.0471(13) 0.0437(13) -0.0119(10) -0.0102(10) 0.0075(10)
C6 0.0349(11) 0.0524(13) 0.0330(11) -0.0010(9) -0.0102(9) 0.0039(9)
C7 0.0314(10) 0.0467(12) 0.0253(10) 0.0046(8) -0.0020(8) 0.0072(8)
C8 0.0284(9) 0.0418(11) 0.0292(10) -0.0010(8) -0.0029(8) 0.0098(8)
C9 0.0339(11) 0.0535(13) 0.0282(11) 0.0045(9) -0.0041(8) 0.0096(9)

loop_
_atom_type_symbol
_atom_type_description
_atom_type_scat_dispersion_real
_atom_type_scat_dispersion_imag
_atom_type_scat_source
C C 0.0033 0.0016 'International Tables Vol C Tables 4.2.6.8 and 6.1.1.4'
H H 0.0000 0.0000 'International Tables Vol C Tables 4.2.6.8 and 6.1.1.4'
O O 0.0106 0.0060 'International Tables Vol C Tables 4.2.6.8 and 6.1.1.4'
Ni Ni 0.3393 1.1124 'International Tables Vol C Tables 4.2.6.8 and 6.1.1.4'

loop_
_geom_angle_atom_site_label_1
_geom_angle_atom_site_label_2
_geom_angle_atom_site_label_3
_geom_angle_site_symmetry_1
_geom_angle_site_symmetry_3
_geom_angle
_geom_angle_publ_flag
O1W Ni1 O1W . 2_876 180.00(9) ?
O1W Ni1 O1 . 2_876 92.72(6) ?
O1W Ni1 O1 2_876 2_876 87.28(6) ?
O1W Ni1 O1 . . 87.28(6) yes
O1W Ni1 O1 2_876 . 92.72(6) ?
O1 Ni1 O1 2_876 . 180.0000(10) ?
O1W Ni1 O2W . 2_876 90.77(6) ?
O1W Ni1 O2W 2_876 2_876 89.23(6) ?
O1 Ni1 O2W 2_876 2_876 92.05(6) ?
O1 Ni1 O2W . 2_876 87.95(6) yes
O1W Ni1 O2W . . 89.23(6) yes
O1W Ni1 O2W 2_876 . 90.77(6) ?
O1 Ni1 O2W 2_876 . 87.95(6) ?
O1 Ni1 O2W . . 92.05(6) yes
O2W Ni1 O2W 2_876 . 180.00(7) ?
Ni1 O1W H11A . . 109.5 ?
Ni1 O1W H11B . . 114(3) ?
H11A O1W H11B . . 111.6 ?
Ni1 O2W H12A . . 109.5 ?
Ni1 O2W H12B . . 121(2) ?
H12A O2W H12B . . 121.7 ?
C1 O1 Ni1 . . 128.35(12) ?
C3 O3 C2 . . 116.68(15) yes
C9 O5 H10 . . 109.5 ?
O2 C1 O1 . . 126.43(17) ?
O2 C1 C2 . . 115.63(16) ?
O1 C1 C2 . . 117.94(16) ?
O3 C2 C1 . . 110.16(15) ?
O3 C2 H2A . . 109.6 ?
C1 C2 H2A . . 109.6 ?
O3 C2 H2B . . 109.6 ?
C1 C2 H2B . . 109.6 ?
H2A C2 H2B . . 108.1 ?
O3 C3 C8 . . 123.84(18) ?
O3 C3 C4 . . 116.08(18) ?
C8 C3 C4 . . 120.08(18) ?
C3 C4 C5 . . 119.7(2) ?
C3 C4 H4 . . 120.1 ?
C5 C4 H4 . . 120.1 ?
C6 C5 C4 . . 120.7(2) ?
C6 C5 H5 . . 119.7 ?
C4 C5 H5 . . 119.7 ?
C7 C6 C5 . . 119.13(19) ?
C7 C6 H6 . . 120.4 ?
C5 C6 H6 . . 120.4 ?
C6 C7 C8 . . 121.0(2) ?
C6 C7 C9 . . 121.05(18) ?
C8 C7 C9 . . 117.93(19) ?
C3 C8 C7 . . 119.32(19) ?
C3 C8 H8 . . 120.3 ?
C7 C8 H8 . . 120.3 ?
O4 C9 O5 . . 123.6(2) ?
O4 C9 C7 . . 119.79(18) ?
O5 C9 C7 . . 116.6(2) ?

loop_
_geom_bond_atom_site_label_1
_geom_bond_atom_site_label_2
_geom_bond_site_symmetry_2
_geom_bond_distance
_geom_bond_publ_flag
Ni1 O1W . 2.0311(15) yes
Ni1 O1W 2_876 2.0311(15) ?
Ni1 O1 2_876 2.0617(14) ?
Ni1 O1 . 2.0617(14) yes
Ni1 O2W 2_876 2.0870(16) ?
Ni1 O2W . 2.0870(16) yes
O1W H11A . 0.8200 ?
O1W H11B . 0.74(3) ?
O2W H12A . 0.8200 ?
O2W H12B . 0.72(3) ?
O1 C1 . 1.257(2) ?
O2 C1 . 1.254(2) ?
O3 C3 . 1.376(2) ?
O3 C2 . 1.423(2) ?
O4 C9 . 1.249(3) ?
O5 C9 . 1.281(3) ?
O5 H10 . 0.8200 ?
C1 C2 . 1.522(2) ?
C2 H2A . 0.9700 ?
C2 H2B . 0.9700 ?
C3 C8 . 1.386(3) ?
C3 C4 . 1.389(3) ?
C4 C5 . 1.392(3) ?
C4 H4 . 0.9300 ?
C5 C6 . 1.386(3) ?
C5 H5 . 0.9300 ?
C6 C7 . 1.379(3) ?
C6 H6 . 0.9300 ?
C7 C8 . 1.399(3) ?
C7 C9 . 1.488(3) ?
C8 H8 . 0.9300 ?

loop_
_geom_hbond_atom_site_label_D
_geom_hbond_atom_site_label_H
_geom_hbond_atom_site_label_A
_geom_hbond_site_symmetry_A
_geom_hbond_distance_DH
_geom_hbond_distance_HA
_geom_hbond_distance_DA
_geom_hbond_angle_DHA
_geom_hbond_publ_flag
O1W H11A O2 2_876 0.82 1.92 2.670(2) 152 yes
O2W H12A O2 1_545 0.82 1.90 2.704(2) 167 yes
O5 H10 O4 2_685 0.82 1.82 2.631(3) 171 yes
O2W H12B O1 1_655 0.72(3) 2.29(3) 2.871(2) 140(3) yes
O2W H12B O3 1_655 0.72(3) 2.36(3) 3.011(2) 152(3) yes
O1W H11B O2W 1_455 0.74(3) 2.18(3) 2.861(2) 153(3) yes

loop_
_geom_torsion_atom_site_label_1
_geom_torsion_atom_site_label_2
_geom_torsion_atom_site_label_3
_geom_torsion_atom_site_label_4
_geom_torsion_site_symmetry_1
_geom_torsion
O1W Ni1 O1 C1 . -162.87(17)
O1W Ni1 O1 C1 2_876 17.13(17)
O2W Ni1 O1 C1 2_876 106.26(17)
O2W Ni1 O1 C1 . -73.74(17)
Ni1 O1 C1 O2 . -6.7(3)
Ni1 O1 C1 C2 . 173.47(13)
C3 O3 C2 C1 . -176.67(16)
O2 C1 C2 O3 . 168.14(17)
O1 C1 C2 O3 . -12.0(3)
C2 O3 C3 C8 . 1.2(3)
C2 O3 C3 C4 . -179.02(19)
O3 C3 C4 C5 . 179.2(2)
C8 C3 C4 C5 . -1.0(4)
C3 C4 C5 C6 . 0.8(4)
C4 C5 C6 C7 . 0.0(4)
C5 C6 C7 C8 . -0.6(4)
C5 C6 C7 C9 . 178.9(2)
O3 C3 C8 C7 . -179.84(19)
C4 C3 C8 C7 . 0.4(3)
C6 C7 C8 C3 . 0.4(3)
C9 C7 C8 C3 . -179.13(19)
C6 C7 C9 O4 . -174.6(2)
C8 C7 C9 O4 . 4.9(3)
C6 C7 C9 O5 . 5.1(3)
C8 C7 C9 O5 . -175.3(2)
